data_7026235
loop_
_publ_author_name
'Boutadla, Youcef'
'Davies, David L.'
'Al-Duaij, Omar'
'Fawcett, John'
'Jones, Rachel C.'
'Singh, Kuldip'

_publ_section_title
;
 Alkyne insertion into cyclometallated pyrazole and imine complexes of
 iridium, rhodium and ruthenium; relevance to catalytic formation of
 carbo- and heterocycles.
;
_journal_issue 43
_journal_name_full 'Dalton transactions (Cambridge, England : 2003)'
_journal_page_first 10447
_journal_page_last 10457
_journal_paper_doi 10.1039/c0dt00280a
_journal_volume 39
_journal_year 2010
_chemical_formula_moiety '(C22 H30 N2 O Rh)+ (P F6)-'
_chemical_formula_sum 'C22 H30 F6 N2 O P Rh'
_chemical_formula_weight 586.36
_chemical_name_systematic
;
?
;
_space_group_IT_number 61
_symmetry_cell_setting orthorhombic
_symmetry_space_group_name_Hall '-P 2ac 2ab'
_symmetry_space_group_name_H-M 'P b c a'
_atom_sites_solution_hydrogens geom
_atom_sites_solution_primary direct
_atom_sites_solution_secondary difmap
_audit_creation_method SHELXL-97
_cell_angle_alpha 90.00
_cell_angle_beta 90.00
_cell_angle_gamma 90.00
_cell_formula_units_Z 8
_cell_length_a 11.7650(5)
_cell_length_b 17.6433(7)
_cell_length_c 24.0030(9)
_cell_measurement_reflns_used 13009
_cell_measurement_temperature 150(2)
_cell_measurement_theta_max 28.39
_cell_measurement_theta_min 2.25
_cell_volume 4982.4(3)
_computing_cell_refinement 'Bruker SMART'
_computing_data_collection 'Bruker SMART'
_computing_data_reduction 'Bruker SAINT'
_computing_molecular_graphics 'Bruker SHELXTL'
_computing_publication_material 'Bruker SHELXTL'
_computing_structure_refinement 'SHELXL-97 (Sheldrick, 1997)'
_computing_structure_solution 'SHELXS-97 (Sheldrick, 1990)'
_diffrn_ambient_temperature 150(2)
_diffrn_measured_fraction_theta_full 1.000
_diffrn_measured_fraction_theta_max 1.000
_diffrn_measurement_device_type 'CCD area detector'
_diffrn_measurement_method 'phi and omega scans'
_diffrn_radiation_monochromator graphite
_diffrn_radiation_source 'fine-focus sealed tube'
_diffrn_radiation_type MoK\a
_diffrn_radiation_wavelength 0.71073
_diffrn_reflns_av_R_equivalents 0.0331
_diffrn_reflns_av_sigmaI/netI 0.0210
_diffrn_reflns_limit_h_max 13
_diffrn_reflns_limit_h_min -13
_diffrn_reflns_limit_k_max 20
_diffrn_reflns_limit_k_min -20
_diffrn_reflns_limit_l_max 28
_diffrn_reflns_limit_l_min -28
_diffrn_reflns_number 34225
_diffrn_reflns_theta_full 25.00
_diffrn_reflns_theta_max 25.00
_diffrn_reflns_theta_min 1.70
_exptl_absorpt_coefficient_mu 0.811
_exptl_absorpt_correction_T_max 0.862
_exptl_absorpt_correction_T_min 0.695
_exptl_absorpt_correction_type empirical
_exptl_absorpt_process_details
;
absorption correction based on 20179 reflections (SADABS)
Rint 0.037 and 0.029 before
and after correction respectively.
;
_exptl_crystal_colour yellow
_exptl_crystal_density_diffrn 1.563
_exptl_crystal_density_method 'not measured'
_exptl_crystal_description block
_exptl_crystal_F_000 2384
_exptl_crystal_size_max 0.25
_exptl_crystal_size_mid 0.23
_exptl_crystal_size_min 0.17
_refine_diff_density_max 1.041
_refine_diff_density_min -0.715
_refine_diff_density_rms 0.077
_refine_ls_extinction_method none
_refine_ls_goodness_of_fit_ref 1.073
_refine_ls_hydrogen_treatment mixed
_refine_ls_matrix_type full
_refine_ls_number_parameters 305
_refine_ls_number_reflns 4377
_refine_ls_number_restraints 0
_refine_ls_restrained_S_all 1.073
_refine_ls_R_factor_all 0.0392
_refine_ls_R_factor_gt 0.0353
_refine_ls_shift/su_max 0.005
_refine_ls_shift/su_mean 0.001
_refine_ls_structure_factor_coef Fsqd
_refine_ls_weighting_details 'calc w=1/[\s^2^(Fo^2^)+(0.0446P)^2^+6.8440P] where P=(Fo^2^+2Fc^2^)/3'
_refine_ls_weighting_scheme calc
_refine_ls_wR_factor_gt 0.0882
_refine_ls_wR_factor_ref 0.0903
_reflns_number_gt 3954
_reflns_number_total 4377
_reflns_threshold_expression >2sigma(I)
_cod_data_source_file c0dt00280a.txt
_cod_data_source_block 2081m
_cod_depositor_comments
;
The following automatic conversions were performed:

'_symmetry_cell_setting' value 'Orthorhombic' changed to
'orthorhombic' according to
/home/saulius/struct/CIF-dictionaries/cif_core.dic dictionary named
'cif_core.dic' version 2.4.2 from 2011-04-26.

Automatic conversion script
Id: cif_fix_values 1891 2012-01-12 08:04:46Z andrius 
;
_cod_original_sg_symbol_H-M Pbca
_cod_database_code 7026235

loop_
_symmetry_equiv_pos_as_xyz
'x, y, z'
'-x+1/2, -y, z+1/2'
'-x, y+1/2, -z+1/2'
'x+1/2, -y+1/2, -z'
'-x, -y, -z'
'x-1/2, y, -z-1/2'
'x, -y-1/2, z-1/2'
'-x-1/2, y-1/2, z'

loop_
_atom_site_label
_atom_site_type_symbol
_atom_site_fract_x
_atom_site_fract_y
_atom_site_fract_z
_atom_site_U_iso_or_equiv
_atom_site_adp_type
_atom_site_occupancy
_atom_site_symmetry_multiplicity
_atom_site_calc_flag
_atom_site_refinement_flags
Rh1 Rh 0.73537(2) 0.215216(13) 0.398998(9) 0.02031(10) Uani 1 1 d .
O1 O 0.6000(2) 0.23919(14) 0.23866(10) 0.0414(6) Uani 1 1 d .
N1 N 0.5790(2) 0.24048(15) 0.36214(11) 0.0263(6) Uani 1 1 d .
C1 C 0.6978(3) 0.31637(16) 0.43506(13) 0.0238(6) Uani 1 1 d .
C2 C 0.7628(3) 0.35739(18) 0.47277(13) 0.0288(7) Uani 1 1 d .
H2 H 0.8331 0.3375 0.4855 0.035 Uiso 1 1 calc R
C3 C 0.7255(3) 0.42741(19) 0.49195(15) 0.0342(8) Uani 1 1 d .
H3 H 0.7696 0.4541 0.5187 0.041 Uiso 1 1 calc R
C4 C 0.6251(3) 0.45883(18) 0.47265(15) 0.0369(9) Uani 1 1 d .
H4 H 0.6005 0.5066 0.4863 0.044 Uiso 1 1 calc R
C5 C 0.5613(3) 0.42103(18) 0.43389(14) 0.0334(8) Uani 1 1 d .
H5 H 0.4934 0.4430 0.4198 0.040 Uiso 1 1 calc R
C6 C 0.5969(3) 0.34987(17) 0.41525(13) 0.0254(7) Uani 1 1 d .
C7 C 0.5364(3) 0.30471(18) 0.37509(13) 0.0289(7) Uani 1 1 d .
H7 H 0.4675 0.3220 0.3588 0.035 Uiso 1 1 calc R
C8 C 0.5230(3) 0.1907(2) 0.32203(14) 0.0349(8) Uani 1 1 d .
H8A H 0.4519 0.2149 0.3091 0.042 Uiso 1 1 calc R
H8B H 0.5026 0.1425 0.3406 0.042 Uiso 1 1 calc R
C9 C 0.5970(3) 0.17401(19) 0.27279(14) 0.0361(8) Uani 1 1 d .
H9A H 0.6747 0.1609 0.2853 0.043 Uiso 1 1 calc R
H9B H 0.5659 0.1305 0.2516 0.043 Uiso 1 1 calc R
C10 C 0.6845(4) 0.2343(2) 0.19693(17) 0.0510(10) Uani 1 1 d .
H10A H 0.7595 0.2304 0.2144 0.076 Uiso 1 1 calc R
H10B H 0.6817 0.2797 0.1735 0.076 Uiso 1 1 calc R
H10C H 0.6708 0.1893 0.1739 0.076 Uiso 1 1 calc R
C11 C 0.6964(3) 0.11773(16) 0.44892(13) 0.0250(7) Uani 1 1 d .
C12 C 0.7854(3) 0.15931(16) 0.47579(13) 0.0244(7) Uani 1 1 d .
C13 C 0.8786(3) 0.16262(16) 0.43811(13) 0.0245(7) Uani 1 1 d .
C14 C 0.8510(3) 0.11484(17) 0.39042(13) 0.0257(7) Uani 1 1 d .
C15 C 0.7415(3) 0.08649(18) 0.39734(13) 0.0255(7) Uani 1 1 d .
C16 C 0.5834(3) 0.09821(19) 0.47369(16) 0.0355(8) Uani 1 1 d .
H16A H 0.5877 0.0483 0.4915 0.053 Uiso 1 1 calc R
H16B H 0.5257 0.0971 0.4443 0.053 Uiso 1 1 calc R
H16C H 0.5627 0.1364 0.5015 0.053 Uiso 1 1 calc R
C17 C 0.7803(3) 0.18978(19) 0.53399(13) 0.0323(8) Uani 1 1 d .
H17A H 0.7880 0.1479 0.5606 0.048 Uiso 1 1 calc R
H17B H 0.7073 0.2153 0.5398 0.048 Uiso 1 1 calc R
H17C H 0.8424 0.2260 0.5396 0.048 Uiso 1 1 calc R
C18 C 0.9920(3) 0.19902(19) 0.44738(15) 0.0326(8) Uani 1 1 d .
H18A H 0.9871 0.2340 0.4790 0.049 Uiso 1 1 calc R
H18B H 1.0143 0.2271 0.4139 0.049 Uiso 1 1 calc R
H18C H 1.0488 0.1598 0.4553 0.049 Uiso 1 1 calc R
C19 C 0.9303(3) 0.0997(2) 0.34307(15) 0.0379(8) Uani 1 1 d .
H19A H 0.9896 0.0644 0.3551 0.057 Uiso 1 1 calc R
H19B H 0.9654 0.1474 0.3311 0.057 Uiso 1 1 calc R
H19C H 0.8879 0.0775 0.3120 0.057 Uiso 1 1 calc R
C20 C 0.6840(3) 0.02880(18) 0.36193(15) 0.0369(8) Uani 1 1 d .
H20A H 0.7086 0.0348 0.3232 0.055 Uiso 1 1 calc R
H20B H 0.6014 0.0357 0.3642 0.055 Uiso 1 1 calc R
H20C H 0.7040 -0.0221 0.3750 0.055 Uiso 1 1 calc R
N2 N 0.8164(2) 0.28182(14) 0.34020(11) 0.0258(6) Uani 1 1 d .
C21 C 0.8626(3) 0.32287(18) 0.31219(14) 0.0293(7) Uani 1 1 d .
C22 C 0.9237(3) 0.37582(19) 0.27611(15) 0.0392(9) Uani 1 1 d .
H22A H 0.9580 0.4159 0.2988 0.059 Uiso 1 1 calc R
H22B H 0.8705 0.3984 0.2494 0.059 Uiso 1 1 calc R
H22C H 0.9835 0.3486 0.2559 0.059 Uiso 1 1 calc R
P1 P 0.70703(10) 0.49735(6) 0.16061(5) 0.0511(3) Uani 1 1 d .
F1 F 0.8039(3) 0.4722(3) 0.1219(2) 0.150(2) Uani 1 1 d .
F2 F 0.6031(3) 0.52590(19) 0.19717(15) 0.0971(11) Uani 1 1 d .
F3 F 0.6181(3) 0.4659(2) 0.11750(17) 0.1176(14) Uani 1 1 d .
F4A F 0.7044(4) 0.5774(2) 0.13041(15) 0.1114(12) Uani 1 1 d .
F5 F 0.7950(3) 0.52850(16) 0.20437(13) 0.0861(10) Uani 1 1 d .
F6 F 0.7035(3) 0.42118(18) 0.1919(2) 0.1306(17) Uani 1 1 d .

loop_
_atom_site_aniso_label
_atom_site_aniso_U_11
_atom_site_aniso_U_22
_atom_site_aniso_U_33
_atom_site_aniso_U_23
_atom_site_aniso_U_13
_atom_site_aniso_U_12
Rh1 0.01908(15) 0.01814(15) 0.02370(15) 0.00046(9) -0.00175(9) 0.00039(9)
O1 0.0450(15) 0.0367(13) 0.0425(15) 0.0022(11) 0.0020(12) 0.0107(12)
N1 0.0213(13) 0.0289(14) 0.0285(14) 0.0038(11) -0.0032(11) -0.0011(11)
C1 0.0264(16) 0.0187(15) 0.0265(16) 0.0012(13) 0.0061(13) 0.0004(12)
C2 0.0307(17) 0.0256(16) 0.0303(17) 0.0015(14) 0.0026(14) -0.0035(14)
C3 0.042(2) 0.0269(17) 0.0334(19) -0.0027(15) 0.0085(15) -0.0097(15)
C4 0.048(2) 0.0203(16) 0.043(2) 0.0002(14) 0.0206(18) 0.0003(15)
C5 0.0332(18) 0.0279(17) 0.0391(19) 0.0078(15) 0.0116(15) 0.0063(14)
C6 0.0257(16) 0.0243(16) 0.0263(16) 0.0061(13) 0.0052(13) 0.0023(13)
C7 0.0217(16) 0.0342(18) 0.0307(17) 0.0087(14) 0.0012(13) 0.0046(14)
C8 0.0305(18) 0.0332(18) 0.041(2) -0.0004(16) -0.0117(15) -0.0036(15)
C9 0.040(2) 0.0292(18) 0.0388(19) -0.0031(15) -0.0167(16) 0.0050(15)
C10 0.052(2) 0.053(2) 0.048(2) -0.006(2) 0.004(2) -0.001(2)
C11 0.0259(16) 0.0197(15) 0.0294(17) 0.0069(13) 0.0002(13) 0.0014(12)
C12 0.0285(16) 0.0190(15) 0.0257(16) 0.0053(12) -0.0017(13) 0.0048(12)
C13 0.0230(15) 0.0213(15) 0.0291(17) 0.0052(13) -0.0038(13) 0.0042(12)
C14 0.0293(17) 0.0205(15) 0.0273(17) 0.0040(12) 0.0016(13) 0.0038(13)
C15 0.0301(17) 0.0165(15) 0.0298(17) 0.0022(12) -0.0045(13) 0.0021(12)
C16 0.0291(18) 0.0288(18) 0.049(2) 0.0064(16) 0.0056(16) -0.0017(14)
C17 0.0371(19) 0.0313(18) 0.0286(18) 0.0020(14) -0.0004(14) 0.0027(15)
C18 0.0242(17) 0.0354(18) 0.0381(19) 0.0054(15) -0.0059(14) -0.0011(14)
C19 0.040(2) 0.0342(19) 0.039(2) -0.0014(16) 0.0098(16) 0.0083(16)
C20 0.044(2) 0.0231(17) 0.043(2) -0.0031(15) -0.0064(17) -0.0036(15)
N2 0.0255(14) 0.0225(13) 0.0295(14) 0.0006(11) 0.0006(12) -0.0001(11)
C21 0.0314(18) 0.0260(17) 0.0305(18) -0.0036(14) -0.0010(14) 0.0055(14)
C22 0.042(2) 0.0307(18) 0.045(2) 0.0063(16) 0.0131(17) 0.0038(16)
P1 0.0493(6) 0.0436(6) 0.0603(7) -0.0133(5) -0.0003(5) 0.0003(5)
F1 0.074(2) 0.184(5) 0.190(4) -0.116(4) 0.036(3) -0.001(3)
F2 0.096(2) 0.098(2) 0.098(2) -0.0042(19) 0.023(2) 0.0324(19)
F3 0.086(2) 0.148(4) 0.119(3) -0.054(3) -0.033(2) -0.008(2)
F4A 0.171(4) 0.081(2) 0.083(2) 0.0208(19) 0.005(2) -0.007(2)
F5 0.106(2) 0.0672(19) 0.085(2) -0.0061(15) -0.0282(19) -0.0324(17)
F6 0.103(3) 0.0523(18) 0.237(5) 0.050(2) -0.068(3) -0.0200(18)

loop_
_atom_type_symbol
_atom_type_description
_atom_type_scat_dispersion_real
_atom_type_scat_dispersion_imag
_atom_type_scat_source
C C 0.0033 0.0016 'International Tables Vol C Tables 4.2.6.8 and 6.1.1.4'
H H 0.0000 0.0000 'International Tables Vol C Tables 4.2.6.8 and 6.1.1.4'
N N 0.0061 0.0033 'International Tables Vol C Tables 4.2.6.8 and 6.1.1.4'
O O 0.0106 0.0060 'International Tables Vol C Tables 4.2.6.8 and 6.1.1.4'
F F 0.0171 0.0103 'International Tables Vol C Tables 4.2.6.8 and 6.1.1.4'
P P 0.1023 0.0942 'International Tables Vol C Tables 4.2.6.8 and 6.1.1.4'
Rh Rh -1.1178 0.9187 'International Tables Vol C Tables 4.2.6.8 and 6.1.1.4'

loop_
_geom_angle_atom_site_label_1
_geom_angle_atom_site_label_2
_geom_angle_atom_site_label_3
_geom_angle
C1 Rh1 N2 83.80(11)
C1 Rh1 N1 78.54(11)
N2 Rh1 N1 89.74(10)
C1 Rh1 C13 111.42(12)
N2 Rh1 C13 100.53(11)
N1 Rh1 C13 166.24(11)
C1 Rh1 C11 114.81(12)
N2 Rh1 C11 159.16(11)
N1 Rh1 C11 102.67(11)
C13 Rh1 C11 64.90(12)
C1 Rh1 C12 95.53(12)
N2 Rh1 C12 135.40(11)
N1 Rh1 C12 134.01(11)
C13 Rh1 C12 38.52(11)
C11 Rh1 C12 38.73(12)
C1 Rh1 C14 149.83(12)
N2 Rh1 C14 96.11(10)
N1 Rh1 C14 131.59(11)
C13 Rh1 C14 38.77(11)
C11 Rh1 C14 63.12(11)
C12 Rh1 C14 63.57(11)
C1 Rh1 C15 153.12(11)
N2 Rh1 C15 122.75(10)
N1 Rh1 C15 103.51(10)
C13 Rh1 C15 63.23(11)
C11 Rh1 C15 38.32(11)
C12 Rh1 C15 63.41(11)
C14 Rh1 C15 35.92(11)
C9 O1 C10 112.3(3)
C7 N1 C8 121.2(3)
C7 N1 Rh1 115.6(2)
C8 N1 Rh1 123.2(2)
C2 C1 C6 117.7(3)
C2 C1 Rh1 128.0(2)
C6 C1 Rh1 114.1(2)
C1 C2 C3 120.4(3)
C4 C3 C2 120.9(3)
C5 C4 C3 120.0(3)
C4 C5 C6 119.4(3)
C5 C6 C1 121.4(3)
C5 C6 C7 124.3(3)
C1 C6 C7 114.2(3)
N1 C7 C6 117.4(3)
N1 C8 C9 112.1(3)
O1 C9 C8 108.2(3)
C12 C11 C15 108.1(3)
C12 C11 C16 126.0(3)
C15 C11 C16 125.1(3)
C12 C11 Rh1 71.62(17)
C15 C11 Rh1 75.56(17)
C16 C11 Rh1 126.6(2)
C13 C12 C11 107.4(3)
C13 C12 C17 127.5(3)
C11 C12 C17 125.1(3)
C13 C12 Rh1 69.56(16)
C11 C12 Rh1 69.65(16)
C17 C12 Rh1 128.1(2)
C12 C13 C14 107.7(3)
C12 C13 C18 127.6(3)
C14 C13 C18 124.3(3)
C12 C13 Rh1 71.92(17)
C14 C13 Rh1 74.41(17)
C18 C13 Rh1 125.5(2)
C15 C14 C13 108.7(3)
C15 C14 C19 127.2(3)
C13 C14 C19 124.2(3)
C15 C14 Rh1 73.20(18)
C13 C14 Rh1 66.82(16)
C19 C14 Rh1 126.1(2)
C14 C15 C11 107.6(3)
C14 C15 C20 126.7(3)
C11 C15 C20 125.4(3)
C14 C15 Rh1 70.88(17)
C11 C15 Rh1 66.11(16)
C20 C15 Rh1 132.8(2)
C21 N2 Rh1 173.4(3)
N2 C21 C22 179.4(4)
F1 P1 F6 93.6(3)
F1 P1 F3 89.7(2)
F6 P1 F3 89.7(2)
F1 P1 F5 90.9(2)
F6 P1 F5 89.85(19)
F3 P1 F5 179.3(2)
F1 P1 F2 176.2(3)
F6 P1 F2 89.3(2)
F3 P1 F2 87.9(2)
F5 P1 F2 91.55(19)
F1 P1 F4A 89.7(3)
F6 P1 F4A 176.7(3)
F3 P1 F4A 90.0(2)
F5 P1 F4A 90.39(19)
F2 P1 F4A 87.4(2)

loop_
_geom_bond_atom_site_label_1
_geom_bond_atom_site_label_2
_geom_bond_distance
Rh1 C1 2.032(3)
Rh1 N2 2.069(3)
Rh1 N1 2.090(3)
Rh1 C13 2.141(3)
Rh1 C11 2.146(3)
Rh1 C12 2.172(3)
Rh1 C14 2.243(3)
Rh1 C15 2.273(3)
O1 C9 1.412(4)
O1 C10 1.414(5)
N1 C7 1.277(4)
N1 C8 1.460(4)
C1 C2 1.388(4)
C1 C6 1.408(4)
C2 C3 1.389(5)
C3 C4 1.385(5)
C4 C5 1.369(5)
C5 C6 1.397(4)
C6 C7 1.439(5)
C8 C9 1.497(5)
C11 C12 1.432(4)
C11 C15 1.455(4)
C11 C16 1.497(4)
C12 C13 1.423(4)
C12 C17 1.498(4)
C13 C14 1.458(4)
C13 C18 1.497(4)
C14 C15 1.393(4)
C14 C19 1.494(4)
C15 C20 1.489(4)
N2 C21 1.128(4)
C21 C22 1.463(5)
P1 F1 1.535(4)
P1 F6 1.539(3)
P1 F3 1.573(3)
P1 F5 1.574(3)
P1 F2 1.588(3)
P1 F4A 1.588(4)
